data_2006550
loop_
_publ_author_name
'Linden, Anthony'
'Kuehne, Paul'
'Hesse, Manfred'

_publ_section_title
;
 A Putrescine Triamide from <i>Lilium regale</i>
;
_journal_issue 10
_journal_name_full 'Acta Crystallographica Section C'
_journal_page_first 1472
_journal_page_last 1475
_journal_paper_doi 10.1107/S0108270197008457
_journal_volume 53
_journal_year 1997
_chemical_formula_moiety 'C18 H22 N2 O4'
_chemical_formula_sum 'C18 H22 N2 O4'
_chemical_formula_weight 330.38
_chemical_melting_point 466
_chemical_name_systematic
; (+-)-(E)-3-(4-hydroxyphenyl)-N-[4-(3-methyl-2,5-dioxo-1-
pyrrolidinyl)butyl]-2-propenamide
;
_space_group_IT_number 14
_symmetry_cell_setting monoclinic
_symmetry_space_group_name_Hall '-P 2ybc'
_symmetry_space_group_name_H-M 'P 1 21/c 1'
_audit_creation_method SHELXL
_cell_angle_alpha 90.00
_cell_angle_beta 103.76(4)
_cell_angle_gamma 90.00
_cell_formula_units_Z 8
_cell_length_a 16.488(7)
_cell_length_b 18.221(3)
_cell_length_c 11.670(8)
_cell_measurement_reflns_used 25
_cell_measurement_temperature 173.0(10)
_cell_measurement_theta_max 19.5
_cell_measurement_theta_min 17.0
_cell_volume 3405(3)
_computing_cell_refinement 'MSC/AFC Diffractometer Control Software'
_computing_data_collection
;
MSC/AFC Diffractometer Control Software (Molecular Structure
Corporation, 1991)
;
_computing_data_reduction
;
TEXSAN PROCESS (Molecular Structure Corporation, 1989)
;
_computing_molecular_graphics 'ORTEPII (Johnson, 1976)'
_computing_publication_material SHELXL93
_computing_structure_refinement 'SHELXL93 (Sheldrick, 1993)'
_computing_structure_solution 'SHELXS86 direct methods (Sheldrick, 1990)'
_diffrn_ambient_temperature 173.0(10)
_diffrn_measurement_device_type 'Rigaku AFC-5R diffractometer'
_diffrn_measurement_method '\w--2\q scans'
_diffrn_radiation_monochromator graphite
_diffrn_radiation_source 'Rigaku rotating anode generator'
_diffrn_radiation_type 'Mo K\a'
_diffrn_radiation_wavelength 0.71069
_diffrn_reflns_av_R_equivalents 0.056
_diffrn_reflns_av_sigmaI/netI 0.087
_diffrn_reflns_limit_h_max 19
_diffrn_reflns_limit_h_min -19
_diffrn_reflns_limit_k_max 21
_diffrn_reflns_limit_k_min 0
_diffrn_reflns_limit_l_max 13
_diffrn_reflns_limit_l_min 0
_diffrn_reflns_number 6535
_diffrn_reflns_theta_max 25
_diffrn_reflns_theta_min 2.5
_diffrn_standards_decay_% insignificant
_diffrn_standards_interval_count 150
_diffrn_standards_number 3
_exptl_absorpt_coefficient_mu 0.0915
_exptl_absorpt_correction_type none
_exptl_crystal_colour colourless
_exptl_crystal_density_diffrn 1.289
_exptl_crystal_density_meas ?
_exptl_crystal_description prism
_exptl_crystal_F_000 1408
_exptl_crystal_size_max 0.50
_exptl_crystal_size_mid 0.20
_exptl_crystal_size_min 0.15
_refine_diff_density_max 0.732
_refine_diff_density_min -0.391
_refine_ls_extinction_method none
_refine_ls_goodness_of_fit_all 1.235
_refine_ls_goodness_of_fit_ref 1.047
_refine_ls_matrix_type full
_refine_ls_number_parameters 451
_refine_ls_number_reflns 5696
_refine_ls_number_restraints 0
_refine_ls_restrained_S_all 1.235
_refine_ls_restrained_S_obs 1.047
_refine_ls_R_factor_all 0.1559
_refine_ls_R_factor_gt 0.0636
_refine_ls_shift/su_max 0.001
_refine_ls_shift/su_mean 0.000
_refine_ls_structure_factor_coef Fsqd
_refine_ls_weighting_details 'w = 1/[\s^2^(Fo^2^)+(0.0771P)^2^+1.7795P] where P=(Fo^2^+2Fc^2^)/3'
_refine_ls_weighting_scheme calc
_refine_ls_wR_factor_all 0.2236
_refine_ls_wR_factor_ref 0.1835
_reflns_number_gt 3235
_reflns_number_total 6000
_reflns_threshold_expression 'I > 2\s(I)'
_cod_data_source_file ab1491.cif
_cod_data_source_block HS9602
_cod_depositor_comments
;
The following automatic conversions were performed:

'_exptl_crystal_density_meas' value 'not measured' was changed to '?'
- the value is perceived as not measured.

Automatic conversion script
Id: cif_fix_values 3008 2015-01-20 13:52:24Z robertas 
;
_cod_original_sg_symbol_H-M 'P 21/c'
_cod_database_code 2006550

loop_
_symmetry_equiv_pos_as_xyz
'x, y, z'
'-x, y+1/2, -z+1/2'
'-x, -y, -z'
'x, -y-1/2, z-1/2'

loop_
_atom_site_label
_atom_site_fract_x
_atom_site_fract_y
_atom_site_fract_z
_atom_site_U_iso_or_equiv
_atom_site_adp_type
_atom_site_calc_flag
_atom_site_refinement_flags
_atom_site_occupancy
_atom_site_disorder_group
_atom_site_type_symbol
O1 .5262(2) .29684(14) .4091(2) .0414(7) Uani d . 1 . O
O7 .5451(2) -.16658(15) .3145(3) .0452(8) Uani d . 1 . O
O14 .7615(2) .6363(2) .7986(3) .0569(9) Uani d . 1 . O
O17 .6293(2) .6424(2) .4103(3) .0668(10) Uani d . 1 . O
N1 .6108(2) .2857(2) .5899(3) .0308(7) Uani d . 1 . N
N2 .6982(2) .6227(2) .6020(3) .0353(8) Uani d . 1 . N
C1 .5686(2) .2572(2) .4869(3) .0277(8) Uani d . 1 . C
C2 .5766(2) .1768(2) .4754(3) .0298(8) Uani d . 1 . C
H2 .6165 .1514 .5341 .036 Uiso calc R 1 . H
C3 .5304(2) .1387(2) .3864(3) .0286(8) Uani d . 1 . C
H3 .4917 .1656 .3281 .034 Uiso calc R 1 . H
C4 .5336(2) .0587(2) .3696(3) .0259(8) Uani d . 1 . C
C5 .5939(2) .0139(2) .4412(3) .0350(9) Uani d . 1 . C
H5 .6337 .0353 .5048 .042 Uiso calc R 1 . H
C6 .5967(2) -.0600(2) .4216(3) .0373(10) Uani d . 1 . C
H6 .6386 -.0892 .4711 .045 Uiso calc R 1 . H
C7 .5388(2) -.0926(2) .3299(3) .0308(9) Uani d . 1 . C
C8 .4781(2) -.0498(2) .2584(3) .0346(9) Uani d . 1 . C
H8 .4378 -.0717 .1959 .042 Uiso calc R 1 . H
C9 .4760(2) .0246(2) .2780(3) .0326(9) Uani d . 1 . C
H9 .4343 .0535 .2278 .039 Uiso calc R 1 . H
C10 .6029(2) .3621(2) .6223(3) .0357(9) Uani d . 1 . C
H10A .6089 .3649 .7087 .043 Uiso calc R 1 . H
H10B .5461 .3794 .5837 .043 Uiso calc R 1 . H
C11 .6661(2) .4135(2) .5891(3) .0321(9) Uani d . 1 . C
H11A .6633 .4086 .5038 .038 Uiso calc R 1 . H
H11B .7230 .3993 .6330 .038 Uiso calc R 1 . H
C12 .6499(2) .4936(2) .6168(4) .0348(9) Uani d . 1 . C
H12A .5943 .5086 .5694 .042 Uiso calc R 1 . H
H12B .6495 .4980 .7012 .042 Uiso calc R 1 . H
C13 .7159(2) .5444(2) .5900(4) .0399(10) Uani d . 1 . C
H13A .7703 .5326 .6439 .048 Uiso calc R 1 . H
H13B .7209 .5351 .5084 .048 Uiso calc R 1 . H
C14 .7234(3) .6620(2) .7060(4) .0444(11) Uani d . 1 . C
C15 .6910(3) .7403(2) .6839(4) .0603(13) Uani d . 1 . C
H15 .6396 .7426 .7152 .072 Uiso calc R 1 . H
C16 .6607(3) .7443(2) .5496(3) .0437(10) Uani d . 1 . C
H16A .6045 .7669 .5267 .052 Uiso calc R 1 . H
H16B .6996 .7738 .5155 .052 Uiso calc R 1 . H
C17 .6581(3) .6659(2) .5075(4) .0451(11) Uani d . 1 . C
C18 .7446(4) .7970(3) .7432(5) .078(2) Uani d . 1 . C
H18A .7164 .8445 .7265 .117 Uiso calc R 1 . H
H18B .7962 .7976 .7155 .117 Uiso calc R 1 . H
H18C .7580 .7879 .8284 .117 Uiso calc R 1 . H
H1 .634(3) .255(2) .635(4) .045(13) Uiso d . 1 . H
H7 .511(2) -.181(2) .248(3) .032(11) Uiso d . 1 . H
O21 .0529(2) .50299(13) -.1078(2) .0405(7) Uani d . 1 . O
O27 .0528(2) .03665(14) -.1876(3) .0425(7) Uani d . 1 . O
O34 .2699(2) .8344(2) .2825(3) .0597(9) Uani d . 1 . O
O37 .1166(2) .8515(2) -.0957(2) .0508(8) Uani d . 1 . O
N21 .1446(2) .4880(2) .0671(3) .0364(8) Uani d . 1 . N
N22 .1990(2) .8278(2) .0889(3) .0341(8) Uani d . 1 . N
C21 .0978(2) .4618(2) -.0348(3) .0313(9) Uani d . 1 . C
C22 .1020(2) .3812(2) -.0498(3) .0309(9) Uani d . 1 . C
H22 .1403 .3542 .0086 .037 Uiso calc R 1 . H
C23 .0553(2) .3448(2) -.1399(3) .0298(9) Uani d . 1 . C
H23 .0208 .3727 -.2014 .036 Uiso calc R 1 . H
C24 .0529(2) .2647(2) -.1520(3) .0256(8) Uani d . 1 . C
C25 .0864(2) .2180(2) -.0577(3) .0365(9) Uani d . 1 . C
H25 .1099 .2385 .0177 .044 Uiso calc R 1 . H
C26 .0861(3) .1431(2) -.0717(3) .0410(10) Uani d . 1 . C
H26 .1096 .1127 -.0059 .049 Uiso calc R 1 . H
C27 .0521(2) .1111(2) -.1801(3) .0286(8) Uani d . 1 . C
C28 .0169(2) .1560(2) -.2754(3) .0302(8) Uani d . 1 . C
H28 -.0075 .1352 -.3503 .036 Uiso calc R 1 . H
C29 .0180(2) .2314(2) -.2598(3) .0304(8) Uani d . 1 . C
H29 -.0060 .2617 -.3253 .036 Uiso calc R 1 . H
C30 .1369(2) .5627(2) .1058(3) .0333(9) Uani d . 1 . C
H30A .1477 .5629 .1929 .040 Uiso calc R 1 . H
H30B .0786 .5791 .0744 .040 Uiso calc R 1 . H
C31 .1949(2) .6179(2) .0690(3) .0349(9) Uani d . 1 . C
H31A .1903 .6141 -.0169 .042 Uiso calc R 1 . H
H31B .2534 .6073 .1105 .042 Uiso calc R 1 . H
C32 .1712(2) .6952(2) .0995(3) .0335(9) Uani d . 1 . C
H32A .1758 .6983 .1855 .040 Uiso calc R 1 . H
H32B .1123 .7048 .0588 .040 Uiso calc R 1 . H
C33 .2265(2) .7541(2) .0642(4) .0379(9) Uani d . 1 . C
H33A .2851 .7466 .1083 .046 Uiso calc R 1 . H
H33B .2244 .7497 -.0211 .046 Uiso calc R 1 . H
C34 .2209(3) .8608(2) .1978(4) .0448(11) Uani d . 1 . C
C35 .1714(3) .9324(2) .1958(4) .0561(12) Uani d . 1 . C
H35 .1272 .9231 .2398 .067 Uiso calc R 1 . H
C36 .1275(3) .9394(2) .0647(3) .0418(10) Uani d . 1 . C
H36A .0668 .9467 .0551 .050 Uiso calc R 1 . H
H36B .1501 .9818 .0291 .050 Uiso calc R 1 . H
C37 .1435(2) .8697(2) .0064(3) .0362(9) Uani d . 1 . C
C38 .2214(3) .9936(3) .2530(4) .070(2) Uani d . 1 . C
H38A .1857 1.0368 .2512 .106 Uiso calc R 1 . H
H38B .2650 1.0046 .2114 .106 Uiso calc R 1 . H
H38C .2473 .9807 .3351 .106 Uiso calc R 1 . H
H21 .175(2) .459(2) .110(3) .027(10) Uiso d . 1 . H
H27 .019(3) .022(2) -.256(4) .060(14) Uiso d . 1 . H

loop_
_atom_site_aniso_label
_atom_site_aniso_U_11
_atom_site_aniso_U_22
_atom_site_aniso_U_33
_atom_site_aniso_U_12
_atom_site_aniso_U_13
_atom_site_aniso_U_23
O1 .053(2) .0284(15) .036(2) .0043(13) -.0016(13) .0048(12)
O7 .065(2) .026(2) .038(2) .0011(14) -.002(2) -.0051(13)
O14 .067(2) .039(2) .049(2) .012(2) -.017(2) .0017(14)
O17 .086(3) .060(2) .044(2) -.016(2) -.006(2) -.006(2)
N1 .040(2) .018(2) .033(2) .0016(14) .007(2) .0005(14)
N2 .036(2) .024(2) .041(2) -.0046(14) -.0016(15) -.0023(14)
C1 .026(2) .026(2) .031(2) -.005(2) .008(2) .003(2)
C2 .036(2) .024(2) .029(2) -.001(2) .007(2) .0017(15)
C3 .031(2) .026(2) .030(2) .001(2) .009(2) .001(2)
C4 .029(2) .022(2) .028(2) -.001(2) .010(2) -.0018(15)
C5 .047(2) .027(2) .028(2) -.004(2) .002(2) -.003(2)
C6 .044(2) .031(2) .032(2) -.002(2) -.001(2) .003(2)
C7 .039(2) .025(2) .030(2) -.005(2) .011(2) -.002(2)
C8 .034(2) .031(2) .034(2) -.004(2) -.002(2) -.006(2)
C9 .033(2) .032(2) .030(2) .002(2) .002(2) .000(2)
C10 .042(2) .029(2) .038(2) .000(2) .012(2) -.006(2)
C11 .035(2) .025(2) .036(2) .002(2) .007(2) -.003(2)
C12 .037(2) .023(2) .044(2) -.002(2) .011(2) -.003(2)
C13 .040(2) .026(2) .055(3) .000(2) .013(2) -.005(2)
C14 .044(3) .031(2) .048(3) .000(2) -.009(2) .001(2)
C15 .072(3) .035(3) .060(3) .004(2) -.013(3) -.004(2)
C16 .043(2) .030(2) .049(3) -.004(2) -.006(2) .005(2)
C17 .046(3) .036(2) .046(3) -.013(2) -.004(2) .004(2)
C18 .112(5) .044(3) .064(3) .010(3) -.005(3) -.013(3)
O21 .050(2) .0218(14) .040(2) .0030(12) -.0084(13) .0045(12)
O27 .061(2) .019(2) .038(2) .0056(13) -.0076(15) -.0037(12)
O34 .076(2) .036(2) .050(2) .016(2) -.019(2) .0009(14)
O37 .063(2) .046(2) .036(2) -.0111(15) -.0025(15) -.0037(14)
N21 .043(2) .016(2) .042(2) .0032(14) -.007(2) .0012(14)
N22 .041(2) .023(2) .035(2) -.0039(14) .003(2) .0000(14)
C21 .030(2) .024(2) .036(2) .002(2) .000(2) .001(2)
C22 .034(2) .020(2) .035(2) .002(2) .001(2) .002(2)
C23 .032(2) .023(2) .032(2) .003(2) .002(2) .000(2)
C24 .026(2) .022(2) .028(2) .0022(15) .004(2) .0004(15)
C25 .047(2) .030(2) .028(2) -.003(2) .000(2) -.003(2)
C26 .060(3) .023(2) .033(2) .005(2) -.004(2) .004(2)
C27 .030(2) .023(2) .030(2) .003(2) .002(2) -.001(2)
C28 .033(2) .024(2) .030(2) -.003(2) .000(2) -.008(2)
C29 .033(2) .027(2) .027(2) .001(2) -.001(2) .003(2)
C30 .039(2) .024(2) .034(2) .000(2) .003(2) -.003(2)
C31 .037(2) .026(2) .041(2) .002(2) .007(2) -.006(2)
C32 .035(2) .023(2) .043(2) .000(2) .009(2) -.001(2)
C33 .042(2) .026(2) .049(2) -.004(2) .017(2) .000(2)
C34 .057(3) .026(2) .042(2) .002(2) -.008(2) .001(2)
C35 .067(3) .038(3) .053(3) .011(2) -.006(2) -.006(2)
C36 .049(3) .027(2) .041(2) .002(2) -.005(2) .006(2)
C37 .043(2) .024(2) .040(2) -.012(2) .005(2) .003(2)
C38 .087(4) .046(3) .064(3) .016(3) -.009(3) -.018(2)

loop_
_atom_type_symbol
_atom_type_description
_atom_type_scat_dispersion_real
_atom_type_scat_dispersion_imag
_atom_type_scat_source
C C 0.0033 0.0016
; International Tables for Crystallography (1992,
Vol.C, Tables 4.2.6.8 and 6.1.1.4)
;
H H 0.0000 0.0000
; International Tables for Crystallography (1992,
Vol.C, Tables 4.2.6.8 and 6.1.1.4)
;
N N 0.0061 0.0033
; International Tables for Crystallography (1992,
Vol.C, Tables 4.2.6.8 and 6.1.1.4)
;
O O 0.0106 0.0060
; International Tables for Crystallography (1992,
Vol.C, Tables 4.2.6.8 and 6.1.1.4)
;

loop_
_geom_angle_atom_site_label_1
_geom_angle_atom_site_label_2
_geom_angle_atom_site_label_3
_geom_angle
_geom_angle_publ_flag
C7 O7 H7 111(2) no
C1 N1 C10 122.9(3) no
C1 N1 H1 112(3) no
C10 N1 H1 124(3) no
C14 N2 C17 112.9(3) no
C14 N2 C13 124.1(3) no
C17 N2 C13 122.9(3) no
O1 C1 N1 120.9(3) no
O1 C1 C2 123.9(3) no
N1 C1 C2 115.2(3) no
C3 C2 C1 122.8(3) no
C3 C2 H2 118.6 no
C1 C2 H2 118.6 no
C2 C3 C4 126.1(3) no
C2 C3 H3 117.0 no
C4 C3 H3 117.0 no
C9 C4 C5 117.1(3) no
C9 C4 C3 120.2(3) no
C5 C4 C3 122.7(3) no
C6 C5 C4 121.4(3) no
C6 C5 H5 119.3 no
C4 C5 H5 119.3 no
C5 C6 C7 120.4(4) no
C5 C6 H6 119.8 no
C7 C6 H6 119.8 no
O7 C7 C8 123.0(3) no
O7 C7 C6 117.7(3) no
C8 C7 C6 119.4(3) no
C9 C8 C7 119.9(3) no
C9 C8 H8 120.0 no
C7 C8 H8 120.0 no
C8 C9 C4 121.7(3) no
C8 C9 H9 119.1 no
C4 C9 H9 119.1 no
N1 C10 C11 114.4(3) no
N1 C10 H10A 108.6 no
C11 C10 H10A 108.6 no
N1 C10 H10B 108.6 no
C11 C10 H10B 108.6 no
H10A C10 H10B 107.6 no
C10 C11 C12 111.7(3) no
C10 C11 H11A 109.3 no
C12 C11 H11A 109.3 no
C10 C11 H11B 109.3 no
C12 C11 H11B 109.3 no
H11A C11 H11B 107.9 no
C13 C12 C11 111.7(3) no
C13 C12 H12A 109.3 no
C11 C12 H12A 109.3 no
C13 C12 H12B 109.3 no
C11 C12 H12B 109.3 no
H12A C12 H12B 107.9 no
N2 C13 C12 113.9(3) no
N2 C13 H13A 108.8 no
C12 C13 H13A 108.8 no
N2 C13 H13B 108.8 no
C12 C13 H13B 108.8 no
H13A C13 H13B 107.7 no
O14 C14 N2 124.5(4) no
O14 C14 C15 127.0(4) no
N2 C14 C15 108.4(3) no
C18 C15 C14 116.3(4) no
C18 C15 C16 118.4(4) no
C14 C15 C16 103.6(4) yes
C18 C15 H15 105.8 no
C14 C15 H15 105.8 no
C16 C15 H15 105.8 no
C17 C16 C15 105.3(3) no
C17 C16 H16A 110.7 no
C15 C16 H16A 110.7 no
C17 C16 H16B 110.7 no
C15 C16 H16B 110.7 no
H16A C16 H16B 108.8 no
O17 C17 N2 123.7(4) no
O17 C17 C16 128.4(4) no
N2 C17 C16 107.9(3) no
C15 C18 H18A 109.5 no
C15 C18 H18B 109.5 no
H18A C18 H18B 109.5 no
C15 C18 H18C 109.5 no
H18A C18 H18C 109.5 no
H18B C18 H18C 109.5 no
C27 O27 H27 110(3) no
C21 N21 C30 122.4(3) no
C21 N21 H21 117(3) no
C30 N21 H21 120(3) no
C34 N22 C37 112.7(3) no
C34 N22 C33 123.8(3) no
C37 N22 C33 123.3(3) no
O21 C21 N21 121.1(3) no
O21 C21 C22 123.7(3) no
N21 C21 C22 115.1(3) no
C23 C22 C21 123.8(3) no
C23 C22 H22 118.1 no
C21 C22 H22 118.1 no
C22 C23 C24 124.9(3) no
C22 C23 H23 117.5 no
C24 C23 H23 117.5 no
C29 C24 C25 116.6(3) no
C29 C24 C23 121.1(3) no
C25 C24 C23 122.3(3) no
C26 C25 C24 121.5(3) no
C26 C25 H25 119.3 no
C24 C25 H25 119.3 no
C25 C26 C27 121.0(3) no
C25 C26 H26 119.5 no
C27 C26 H26 119.5 no
O27 C27 C26 118.0(3) no
O27 C27 C28 122.9(3) no
C26 C27 C28 119.0(3) no
C29 C28 C27 119.2(3) no
C29 C28 H28 120.4 no
C27 C28 H28 120.4 no
C28 C29 C24 122.8(3) no
C28 C29 H29 118.6 no
C24 C29 H29 118.6 no
N21 C30 C31 115.3(3) no
N21 C30 H30A 108.5 no
C31 C30 H30A 108.5 no
N21 C30 H30B 108.5 no
C31 C30 H30B 108.5 no
H30A C30 H30B 107.5 no
C30 C31 C32 109.5(3) no
C30 C31 H31A 109.8 no
C32 C31 H31A 109.8 no
C30 C31 H31B 109.8 no
C32 C31 H31B 109.8 no
H31A C31 H31B 108.2 no
C31 C32 C33 112.5(3) no
C31 C32 H32A 109.1 no
C33 C32 H32A 109.1 no
C31 C32 H32B 109.1 no
C33 C32 H32B 109.1 no
H32A C32 H32B 107.8 no
N22 C33 C32 110.9(3) no
N22 C33 H33A 109.5 no
C32 C33 H33A 109.5 no
N22 C33 H33B 109.5 no
C32 C33 H33B 109.5 no
H33A C33 H33B 108.0 no
O34 C34 N22 123.7(4) no
O34 C34 C35 126.6(4) no
N22 C34 C35 109.6(3) no
C38 C35 C36 118.4(4) no
C38 C35 C34 113.8(4) no
C34 C35 C36 102.0(3) yes
C38 C35 H35 107.3 no
C36 C35 H35 107.3 no
C34 C35 H35 107.3 no
C37 C36 C35 106.9(3) no
C37 C36 H36A 110.3 no
C35 C36 H36A 110.3 no
C37 C36 H36B 110.3 no
C35 C36 H36B 110.3 no
H36A C36 H36B 108.6 no
O37 C37 N22 123.8(4) no
O37 C37 C36 128.1(4) no
N22 C37 C36 108.1(3) no
C35 C38 H38A 109.5 no
C35 C38 H38B 109.5 no
H38A C38 H38B 109.5 no
C35 C38 H38C 109.5 no
H38A C38 H38C 109.5 no
H38B C38 H38C 109.5 no

loop_
_geom_bond_atom_site_label_1
_geom_bond_atom_site_label_2
_geom_bond_site_symmetry_2
_geom_bond_distance
_geom_bond_publ_flag
O1 C1 . 1.238(4) no
O7 C7 . 1.366(4) yes
O7 H7 . .89(4) no
O14 C14 . 1.208(5) no
O17 C17 . 1.200(5) no
N1 C1 . 1.343(5) yes
N1 C10 . 1.458(4) yes
N1 H1 . .81(4) no
N2 C14 . 1.385(5) yes
N2 C17 . 1.388(5) yes
N2 C13 . 1.469(4) yes
C1 C2 . 1.479(5) yes
C2 C3 . 1.329(5) yes
C2 H2 . .95 no
C3 C4 . 1.474(5) yes
C3 H3 . .95 no
C4 C9 . 1.395(5) no
C4 C5 . 1.398(5) no
C5 C6 . 1.369(5) no
C5 H5 . .95 no
C6 C7 . 1.387(5) no
C6 H6 . .95 no
C7 C8 . 1.383(5) no
C8 C9 . 1.377(5) no
C8 H8 . .95 no
C9 H9 . .95 no
C10 C11 . 1.518(5) no
C10 H10A . .99 no
C10 H10B . .99 no
C11 C12 . 1.531(5) no
C11 H11A . .99 no
C11 H11B . .99 no
C12 C13 . 1.517(5) no
C12 H12A . .99 no
C12 H12B . .99 no
C13 H13A . .99 no
C13 H13B . .99 no
C14 C15 . 1.523(6) yes
C15 C16 . 1.530(6) yes
C15 C18 . 1.428(6) yes
C15 H15 . 1.00 no
C16 C17 . 1.508(6) no
C16 H16A . .99 no
C16 H16B . .99 no
C18 H18A . .98 no
C18 H18B . .98 no
C18 H18C . .98 no
O21 C21 . 1.241(4) no
O27 C27 . 1.360(4) yes
O27 H27 . .90(5) no
O34 C34 . 1.218(5) no
O37 C37 . 1.214(4) no
N21 C21 . 1.341(5) yes
N21 C30 . 1.450(5) yes
N21 H21 . .81(4) no
N22 C34 . 1.373(5) yes
N22 C37 . 1.389(5) yes
N22 C33 . 1.469(5) yes
C21 C22 . 1.481(5) yes
C22 C23 . 1.324(5) yes
C22 H22 . .95 no
C23 C24 . 1.465(5) yes
C23 H23 . .95 no
C24 C29 . 1.392(5) no
C24 C25 . 1.396(5) no
C25 C26 . 1.376(5) no
C25 H25 . .95 no
C26 C27 . 1.385(5) no
C26 H26 . .95 no
C27 C28 . 1.391(5) no
C28 C29 . 1.386(5) no
C28 H28 . .95 no
C29 H29 . .95 no
C30 C31 . 1.518(5) no
C30 H30A . .99 no
C30 H30B . .99 no
C31 C32 . 1.526(5) no
C31 H31A . .99 no
C31 H31B . .99 no
C32 C33 . 1.527(5) no
C32 H32A . .99 no
C32 H32B . .99 no
C33 H33A . .99 no
C33 H33B . .99 no
C34 C35 . 1.537(6) yes
C35 C36 . 1.535(6) yes
C35 C38 . 1.452(6) yes
C35 H35 . 1.00 no
C36 C37 . 1.493(5) no
C36 H36A . .99 no
C36 H36B . .99 no
C38 H38A . .98 no
C38 H38B . .98 no
C38 H38C . .98 no

loop_
_geom_hbond_atom_site_label_D
_geom_hbond_atom_site_label_H
_geom_hbond_atom_site_label_A
_geom_hbond_site_symmetry_A
_geom_hbond_distance_DH
_geom_hbond_distance_HA
_geom_hbond_distance_DA
_geom_hbond_angle_DHA
_geom_hbond_publ_flag
O7 H7 O1 2_645 0.89(4) 1.83(4) 2.679(4) 160(4) yes
N1 H1 O34 3_666 0.81(4) 2.31(4) 3.078(4) 160(4) yes
O27 H27 O21 2_544 0.90(5) 1.78(5) 2.671(4) 173(4) yes
N21 H21 O14 3_666 0.81(4) 2.18(4) 2.971(4) 168(3) yes

loop_
_geom_torsion_atom_site_label_1
_geom_torsion_atom_site_label_2
_geom_torsion_atom_site_label_3
_geom_torsion_atom_site_label_4
_geom_torsion
_geom_torsion_publ_flag
C10 N1 C1 O1 6.8(5) no
C10 N1 C1 C2 -172.9(3) no
O1 C1 C2 C3 -8.9(6) no
N1 C1 C2 C3 170.7(3) no
C1 C2 C3 C4 -178.9(3) no
C2 C3 C4 C9 173.9(4) no
C2 C3 C4 C5 -7.3(6) yes
C9 C4 C5 C6 0.6(5) no
C3 C4 C5 C6 -178.2(3) no
C4 C5 C6 C7 -0.5(6) no
C5 C6 C7 O7 179.7(3) no
C5 C6 C7 C8 -0.1(6) no
O7 C7 C8 C9 -179.1(4) no
C6 C7 C8 C9 0.7(6) no
C7 C8 C9 C4 -0.6(6) no
C5 C4 C9 C8 0.0(5) no
C3 C4 C9 C8 178.8(3) no
C1 N1 C10 C11 -92.0(4) yes
N1 C10 C11 C12 175.5(3) no
C10 C11 C12 C13 176.8(3) no
C14 N2 C13 C12 89.1(5) yes
C17 N2 C13 C12 -94.5(4) no
C11 C12 C13 N2 173.4(3) no
C17 N2 C14 O14 -177.9(4) no
C13 N2 C14 O14 -1.2(7) no
C17 N2 C14 C15 5.1(5) no
C13 N2 C14 C15 -178.2(4) no
O14 C14 C15 C18 39.9(8) no
N2 C14 C15 C18 -143.2(5) no
O14 C14 C15 C16 171.6(5) no
N2 C14 C15 C16 -11.5(5) no
C18 C15 C16 C17 143.8(5) no
C14 C15 C16 C17 13.3(5) no
C14 N2 C17 O17 -177.9(4) no
C13 N2 C17 O17 5.4(7) no
C14 N2 C17 C16 3.8(5) no
C13 N2 C17 C16 -172.9(3) no
C15 C16 C17 O17 170.8(5) no
C15 C16 C17 N2 -10.9(5) no
C30 N21 C21 O21 9.0(6) no
C30 N21 C21 C22 -168.8(3) no
O21 C21 C22 C23 -3.3(6) no
N21 C21 C22 C23 174.5(4) no
C21 C22 C23 C24 -174.5(3) no
C22 C23 C24 C29 -164.9(4) no
C22 C23 C24 C25 13.9(6) yes
C29 C24 C25 C26 1.1(5) no
C23 C24 C25 C26 -177.8(4) no
C24 C25 C26 C27 -0.3(6) no
C25 C26 C27 O27 -179.2(4) no
C25 C26 C27 C28 -0.8(6) no
O27 C27 C28 C29 179.2(4) no
C26 C27 C28 C29 0.9(5) no
C27 C28 C29 C24 -0.1(6) no
C25 C24 C29 C28 -1.0(5) no
C23 C24 C29 C28 177.9(4) no
C21 N21 C30 C31 -91.8(4) yes
N21 C30 C31 C32 171.6(3) no
C30 C31 C32 C33 -179.6(3) no
C34 N22 C33 C32 82.7(4) yes
C37 N22 C33 C32 -92.9(4) no
C31 C32 C33 N22 176.9(3) no
C37 N22 C34 O34 -178.6(4) no
C33 N22 C34 O34 5.4(7) no
C37 N22 C34 C35 4.0(5) no
C33 N22 C34 C35 -172.0(3) no
O34 C34 C35 C38 46.6(7) no
N22 C34 C35 C38 -136.1(4) no
O34 C34 C35 C36 175.3(5) no
N22 C34 C35 C36 -7.4(5) no
C38 C35 C36 C37 133.7(4) no
C34 C35 C36 C37 7.9(5) no
C34 N22 C37 O37 179.3(4) no
C33 N22 C37 O37 -4.7(6) no
C34 N22 C37 C36 1.4(4) no
C33 N22 C37 C36 177.5(3) no
C35 C36 C37 O37 176.1(4) no
C35 C36 C37 N22 -6.2(4) no

loop_
_cod_related_entry_id
_cod_related_entry_database
_cod_related_entry_code
1 ChemSpider 9285453
